data_7055175
loop_
_publ_author_name
'Bekere, Laura'
'Lokshin, Vladimir'
'Sigalov, Mark'
'Gvishi, Raz'
'Zhao, Peng'
'Hagan, David J.'
'Van Stryland, Eric W.'
'Khodorkovsky, Vladimir'

_publ_section_title
;
 Chromenes involving a two-photon absorbing moiety: photochromism via
 intramolecular resonance energy transfer
;
_journal_issue 2
_journal_name_full 'New J. Chem.'
_journal_page_first 1143
_journal_paper_doi 10.1039/C5NJ02490K
_journal_volume 40
_journal_year 2016
_chemical_formula_moiety 'C68 H50 N2 O3, C2 H3 N'
_chemical_formula_sum 'C70 H53 N3 O3'
_chemical_formula_weight 984.15
_space_group_crystal_system triclinic
_space_group_IT_number 2
_space_group_name_Hall '-P 1'
_space_group_name_H-M_alt 'P -1'
_atom_sites_solution_hydrogens geom
_atom_sites_solution_primary iterative
_audit_creation_date
;
'Wed Sep 17 11:18:06 2014'
;
_audit_creation_method
;
CrysAlisPro, Agilent Technologies,
Version 1.171.37.31 (release 14-01-2014 CrysAlis171 .NET)
(compiled Jan 14 2014,18:38:05)
;
_audit_update_record
;
2014-11-10 deposited with the CCDC.
2015-11-13 downloaded from the CCDC.
;
_cell_angle_alpha 93.7823(19)
_cell_angle_beta 103.688(2)
_cell_angle_gamma 100.746(2)
_cell_formula_units_Z 2
_cell_length_a 12.9850(3)
_cell_length_b 13.0948(3)
_cell_length_c 16.3926(4)
_cell_measurement_reflns_used 9708
_cell_measurement_temperature 293(2)
_cell_measurement_theta_max 72.7210
_cell_measurement_theta_min 4.1770
_cell_volume 2642.92(11)
_computing_cell_refinement
;
CrysAlisPro, Agilent Technologies,
Version 1.171.37.31 (release 14-01-2014 CrysAlis171 .NET)
(compiled Jan 14 2014,18:38:05)
;
_computing_data_collection
;
CrysAlisPro, Agilent Technologies,
Version 1.171.37.31 (release 14-01-2014 CrysAlis171 .NET)
(compiled Jan 14 2014,18:38:05)
;
_computing_data_reduction
;
CrysAlisPro, Agilent Technologies,
Version 1.171.37.31 (release 14-01-2014 CrysAlis171 .NET)
(compiled Jan 14 2014,18:38:05)
;
_computing_molecular_graphics 'Olex2 (Dolomanov et al., 2009)'
_computing_publication_material 'Olex2 (Dolomanov et al., 2009)'
_computing_structure_refinement 'ShelXL (Sheldrick, 2008)'
_computing_structure_solution
;
Superflip (Palatinus & Chapuis, 2007;Palatinus & van der Lee, 2008;
Palatinus et al., 2012)
;
_diffrn_ambient_temperature 293(2)
_diffrn_detector 'CCD plate'
_diffrn_detector_area_resol_mean 5.3048
_diffrn_detector_type AtlasS2
_diffrn_measured_fraction_theta_full 0.889
_diffrn_measured_fraction_theta_max 0.906
_diffrn_measurement_details
;
  1 omega   15.00   42.00   1.0000    1.0000
omega____ theta____ kappa____ phi______ frames
    -       38.2867  -38.0000   60.0000 27

  2 omega    9.00   84.00   1.0000    1.0000
omega____ theta____ kappa____ phi______ frames
    -       38.2867  -99.0000  120.0000 75

  3 omega   23.00   93.00   1.0000    1.0000
omega____ theta____ kappa____ phi______ frames
    -       38.2867 -125.0000   60.0000 70

  4 omega   29.00   94.00   1.0000   10.0000
omega____ theta____ kappa____ phi______ frames
    -      110.4698  -45.0000   60.0000 65

  5 omega   51.00  108.00   1.0000   10.0000
omega____ theta____ kappa____ phi______ frames
    -      110.4698  -94.0000  120.0000 57

  6 omega   38.00   76.00   1.0000   10.0000
omega____ theta____ kappa____ phi______ frames
    -      110.4698  -30.0000    0.0000 38

  7 omega  117.00  169.00   1.0000   10.0000
omega____ theta____ kappa____ phi______ frames
    -      110.4698   30.0000  -60.0000 52

  8 omega  107.00  133.00   1.0000   10.0000
omega____ theta____ kappa____ phi______ frames
    -      110.4698  -77.0000 -150.0000 26

  9 omega   84.00  109.00   1.0000   10.0000
omega____ theta____ kappa____ phi______ frames
    -      110.4698  -94.0000  -60.0000 25

 10 omega   66.00  108.00   1.0000   10.0000
omega____ theta____ kappa____ phi______ frames
    -      110.4698  -94.0000 -120.0000 42

 11 omega   36.00  108.00   1.0000   10.0000
omega____ theta____ kappa____ phi______ frames
    -      110.4698  -94.0000 -180.0000 72

 12 omega   33.00   70.00   1.0000    1.0000
omega____ theta____ kappa____ phi______ frames
    -       38.2867  -77.0000 -180.0000 37

 13 omega    9.00   64.00   1.0000    1.0000
omega____ theta____ kappa____ phi______ frames
    -       38.2867  -99.0000  -60.0000 55

 14 omega    7.00   41.00   1.0000    1.0000
omega____ theta____ kappa____ phi______ frames
    -       38.2867  -99.0000  -30.0000 34

 15 omega   19.00   71.00   1.0000   10.0000
omega____ theta____ kappa____ phi______ frames
    -      110.4698  -77.0000 -150.0000 52

 16 omega   34.00   88.00   1.0000   10.0000
omega____ theta____ kappa____ phi______ frames
    -      110.4698  -30.0000  -90.0000 54

 17 omega   29.00   98.00   1.0000   10.0000
omega____ theta____ kappa____ phi______ frames
    -      110.4698  -45.0000 -150.0000 69

 18 omega   28.00   65.00   1.0000   10.0000
omega____ theta____ kappa____ phi______ frames
    -      110.4698  -30.0000  -30.0000 37

 19 omega   59.00  116.00   1.0000    1.0000
omega____ theta____ kappa____ phi______ frames
    -       38.2867   57.0000   90.0000 57

 20 omega   10.00   44.00   1.0000    1.0000
omega____ theta____ kappa____ phi______ frames
    -       38.2867   57.0000   90.0000 34

 21 omega  -29.00   36.00   1.0000    1.0000
omega____ theta____ kappa____ phi______ frames
    -       38.2867  -38.0000  150.0000 65

 22 omega   26.00  115.00   1.0000   10.0000
omega____ theta____ kappa____ phi______ frames
    -      110.4698 -111.0000   30.0000 89

 23 omega   25.00   93.00   1.0000   10.0000
omega____ theta____ kappa____ phi______ frames
    -      110.4698  -94.0000   60.0000 68

 24 omega  -45.00   66.00   1.0000    1.0000
omega____ theta____ kappa____ phi______ frames
    -       38.2867  -57.0000 -150.0000 111

 25 omega  -43.00   -5.00   1.0000    1.0000
omega____ theta____ kappa____ phi______ frames
    -       38.2867  -38.0000   60.0000 38

 26 omega -105.00  -75.00   1.0000    1.0000
omega____ theta____ kappa____ phi______ frames
    -      -38.2867 -125.0000  -30.0000 30

 27 omega -125.00  -95.00   1.0000    1.0000
omega____ theta____ kappa____ phi______ frames
    -      -38.2867  -99.0000 -120.0000 30

 28 omega  -71.00  -24.00   1.0000    1.0000
omega____ theta____ kappa____ phi______ frames
    -      -38.2867  -77.0000 -150.0000 47

 29 omega  -50.00   28.00   1.0000    1.0000
omega____ theta____ kappa____ phi______ frames
    -       38.2867  -77.0000 -180.0000 78

 30 omega  -98.00  -73.00   1.0000    1.0000
omega____ theta____ kappa____ phi______ frames
    -      -38.2867 -125.0000 -180.0000 25
;
_diffrn_measurement_device 'four-circle diffractometer'
_diffrn_measurement_device_type 'SuperNova, Dual, Cu at zero, AtlasS2'
_diffrn_measurement_method '\w scans'
_diffrn_orient_matrix_UB_11 -0.1070538000
_diffrn_orient_matrix_UB_12 -0.0157684000
_diffrn_orient_matrix_UB_13 -0.0690368000
_diffrn_orient_matrix_UB_21 0.0407917000
_diffrn_orient_matrix_UB_22 0.1049954000
_diffrn_orient_matrix_UB_23 -0.0308402000
_diffrn_orient_matrix_UB_31 0.0496342000
_diffrn_orient_matrix_UB_32 -0.0570955000
_diffrn_orient_matrix_UB_33 -0.0613587000
_diffrn_radiation_monochromator mirror
_diffrn_radiation_probe x-ray
_diffrn_radiation_type CuK\a
_diffrn_radiation_wavelength 1.54184
_diffrn_reflns_av_R_equivalents 0.0178
_diffrn_reflns_av_unetI/netI 0.0285
_diffrn_reflns_Laue_measured_fraction_full 0.889
_diffrn_reflns_Laue_measured_fraction_max 0.906
_diffrn_reflns_limit_h_max 15
_diffrn_reflns_limit_h_min -10
_diffrn_reflns_limit_k_max 15
_diffrn_reflns_limit_k_min -15
_diffrn_reflns_limit_l_max 18
_diffrn_reflns_limit_l_min -19
_diffrn_reflns_number 17131
_diffrn_reflns_point_group_measured_fraction_full 0.889
_diffrn_reflns_point_group_measured_fraction_max 0.906
_diffrn_reflns_theta_full 67.500
_diffrn_reflns_theta_max 66.598
_diffrn_reflns_theta_min 3.459
_diffrn_source 'sealed X-ray tube'
_diffrn_source_type 'SuperNova (Cu) X-ray Source'
_exptl_absorpt_coefficient_mu 0.587
_exptl_absorpt_correction_T_max 1.00000
_exptl_absorpt_correction_T_min 0.84547
_exptl_absorpt_correction_type multi-scan
_exptl_absorpt_process_details
;
CrysAlisPro, Agilent Technologies,
Version 1.171.37.31 (release 14-01-2014 CrysAlis171 .NET)
(compiled Jan 14 2014,18:38:05)
Empirical absorption correction using spherical harmonics,
 implemented in SCALE3 ABSPACK scaling algorithm.
;
_exptl_crystal_colour colourless
_exptl_crystal_colour_primary colourless
_exptl_crystal_density_diffrn 1.237
_exptl_crystal_F_000 1036
_exptl_crystal_size_max 0.2
_exptl_crystal_size_mid 0.2
_exptl_crystal_size_min 0.06
_refine_diff_density_max 0.545
_refine_diff_density_min -0.477
_refine_diff_density_rms 0.036
_refine_ls_extinction_method none
_refine_ls_goodness_of_fit_ref 1.051
_refine_ls_hydrogen_treatment constr
_refine_ls_matrix_type full
_refine_ls_number_parameters 688
_refine_ls_number_reflns 8468
_refine_ls_number_restraints 0
_refine_ls_restrained_S_all 1.051
_refine_ls_R_factor_all 0.0610
_refine_ls_R_factor_gt 0.0530
_refine_ls_shift/su_max 0.000
_refine_ls_shift/su_mean 0.000
_refine_ls_structure_factor_coef Fsqd
_refine_ls_weighting_details 'w=1/[\s^2^(Fo^2^)+(0.0734P)^2^+0.7715P] where P=(Fo^2^+2Fc^2^)/3'
_refine_ls_weighting_scheme calc
_refine_ls_wR_factor_gt 0.1444
_refine_ls_wR_factor_ref 0.1534
_reflns_Friedel_coverage 0.000
_reflns_number_gt 7162
_reflns_number_total 8468
_reflns_threshold_expression 'I > 2\s(I)'
_cod_data_source_file c5nj02490k1.cif
_cod_data_source_block lb1a
_cod_depositor_comments 'Adding full bibliography for 7055175--7055176.cif.'
_cod_database_code 7055175
_shelxl_version_number 2014/6
_shelx_space_group_comment
;
The symmetry employed for this shelxl refinement is uniquely defined
by the following loop, which should always be used as a source of
symmetry information in preference to the above space-group names.
They are only intended as comments.
;
_reflns_odcompleteness_completeness 90.61
_reflns_odcompleteness_iscentric 1
_reflns_odcompleteness_theta 66.49
_olex2_refinement_description
;
1. Fixed Uiso
 At 1.2 times of:
  All C(H) groups, All C(H,H) groups
 At 1.5 times of:
  All C(H,H,H) groups
2.a Secondary CH2 refined with riding coordinates:
 C28(H28A,H28B), C29(H29A,H29B), C30(H30A,H30B)
2.b Aromatic/amide H refined with riding coordinates:
 C3(H3), C5(H5), C7(H7), C8(H8), C12(H12), C13(H13), C16(H16), C17(H17),
 C18(H18), C19(H19), C20(H20), C22(H22), C23(H23), C24(H24), C25(H25), C26(H26),
  C33(H33), C35(H35), C36(H36), C39(H39), C40(H40), C42(H42), C46(H46),
 C47(H47), C48(H48), C49(H49), C52(H52), C53(H53), C54(H54), C55(H55), C58(H58),
  C59(H59), C60(H60), C61(H61), C64(H64), C65(H65), C66(H66), C67(H67)
2.c Idealised Me refined as rotating group:
 C27(H27A,H27B,H27C), C44(H44A,H44B,H44C), C70(H70A,H70B,H70C)
;
_olex2_submission_special_instructions 'No special instructions were received'

loop_
_space_group_symop_id
_space_group_symop_operation_xyz
1 'x, y, z'
2 '-x, -y, -z'

loop_
_atom_site_label
_atom_site_type_symbol
_atom_site_fract_x
_atom_site_fract_y
_atom_site_fract_z
_atom_site_U_iso_or_equiv
_atom_site_adp_type
_atom_site_occupancy
_atom_site_site_symmetry_order
_atom_site_calc_flag
_atom_site_refinement_flags_posn
O1 O 1.1268(2) 0.60293(13) 0.24285(11) 0.1068(7) Uani 1 1 d .
O2 O 0.9763(2) 0.51469(17) 0.26654(14) 0.1120(7) Uani 1 1 d .
O3 O 0.88582(10) 0.20395(10) 0.02392(9) 0.0554(3) Uani 1 1 d .
N1 N 1.32687(14) 1.18773(14) 0.23598(13) 0.0630(5) Uani 1 1 d .
N2 N 0.73445(14) 0.73900(14) 0.38413(11) 0.0603(4) Uani 1 1 d .
C1 C 1.0403(2) 0.52492(17) 0.22451(14) 0.0693(6) Uani 1 1 d .
C2 C 1.03476(17) 0.45577(15) 0.14711(12) 0.0537(5) Uani 1 1 d .
C3 C 1.10711(16) 0.48455(14) 0.10011(13) 0.0551(5) Uani 1 1 d .
H3 H 1.1571 0.5477 0.1166 0.066 Uiso 1 1 calc R
C4 C 1.10821(15) 0.42133(14) 0.02734(12) 0.0493(4) Uani 1 1 d .
C5 C 1.18458(16) 0.44931(16) -0.01991(14) 0.0588(5) Uani 1 1 d .
H5 H 1.2359 0.5114 -0.0025 0.071 Uiso 1 1 calc R
C6 C 1.18583(17) 0.38832(17) -0.09034(14) 0.0596(5) Uani 1 1 d .
C7 C 1.10738(17) 0.29425(17) -0.11560(14) 0.0610(5) Uani 1 1 d .
H7 H 1.1072 0.2518 -0.1634 0.073 Uiso 1 1 calc R
C8 C 1.03198(16) 0.26381(15) -0.07204(13) 0.0555(5) Uani 1 1 d .
H8 H 0.9813 0.2014 -0.0905 0.067 Uiso 1 1 calc R
C9 C 1.03016(14) 0.32629(14) 0.00101(12) 0.0473(4) Uani 1 1 d .
C10 C 0.95472(14) 0.29948(14) 0.04983(12) 0.0474(4) Uani 1 1 d .
C11 C 0.78346(16) 0.18778(16) 0.04698(13) 0.0557(5) Uani 1 1 d .
C12 C 0.80296(18) 0.23161(18) 0.13752(14) 0.0653(5) Uani 1 1 d .
H12 H 0.7593 0.2006 0.1704 0.078 Uiso 1 1 calc R
C13 C 0.88188(18) 0.31431(17) 0.17120(14) 0.0628(5) Uani 1 1 d .
H13 H 0.8901 0.3434 0.2263 0.075 Uiso 1 1 calc R
C14 C 0.95540(16) 0.35955(15) 0.12243(12) 0.0512(4) Uani 1 1 d .
C15 C 0.74047(16) 0.06902(16) 0.03435(13) 0.0568(5) Uani 1 1 d .
C16 C 0.79225(19) 0.00008(17) 0.00084(14) 0.0657(6) Uani 1 1 d .
H16 H 0.8551 0.0252 -0.0157 0.079 Uiso 1 1 calc R
C17 C 0.7506(2) -0.10671(18) -0.00810(16) 0.0775(7) Uani 1 1 d .
H17 H 0.7858 -0.1529 -0.0306 0.093 Uiso 1 1 calc R
C18 C 0.6578(2) -0.14494(19) 0.01590(17) 0.0776(7) Uani 1 1 d .
H18 H 0.6308 -0.2167 0.0100 0.093 Uiso 1 1 calc R
C19 C 0.60516(19) -0.07730(19) 0.04858(17) 0.0734(6) Uani 1 1 d .
H19 H 0.5420 -0.1031 0.0646 0.088 Uiso 1 1 calc R
C20 C 0.64595(18) 0.02944(18) 0.05780(16) 0.0674(6) Uani 1 1 d .
H20 H 0.6098 0.0751 0.0799 0.081 Uiso 1 1 calc R
C21 C 0.70484(17) 0.23971(16) -0.01307(16) 0.0634(5) Uani 1 1 d .
C22 C 0.7010(2) 0.2315(2) -0.09803(17) 0.0830(7) Uani 1 1 d .
H22 H 0.7475 0.1963 -0.1182 0.100 Uiso 1 1 calc R
C23 C 0.6272(3) 0.2758(3) -0.1540(2) 0.1095(11) Uani 1 1 d .
H23 H 0.6247 0.2704 -0.2113 0.131 Uiso 1 1 calc R
C24 C 0.5587(3) 0.3271(3) -0.1239(3) 0.1096(12) Uani 1 1 d .
H24 H 0.5094 0.3564 -0.1610 0.132 Uiso 1 1 calc R
C25 C 0.5621(2) 0.3356(2) -0.0406(3) 0.0969(10) Uani 1 1 d .
H25 H 0.5153 0.3706 -0.0206 0.116 Uiso 1 1 calc R
C26 C 0.63497(19) 0.29233(18) 0.0150(2) 0.0757(7) Uani 1 1 d .
H26 H 0.6369 0.2988 0.0722 0.091 Uiso 1 1 calc R
C27 C 1.2667(2) 0.4195(2) -0.14150(18) 0.0852(8) Uani 1 1 d .
H27A H 1.2325 0.4476 -0.1910 0.128 Uiso 1 1 calc GR
H27B H 1.2924 0.3592 -0.1581 0.128 Uiso 1 1 calc GR
H27C H 1.3266 0.4715 -0.1080 0.128 Uiso 1 1 calc GR
C28 C 1.1421(5) 0.6735(2) 0.3182(2) 0.184(3) Uani 1 1 d .
H28A H 1.0822 0.6515 0.3434 0.221 Uiso 1 1 calc R
H28B H 1.2078 0.6666 0.3583 0.221 Uiso 1 1 calc R
C29 C 1.1488(3) 0.77371(18) 0.30765(16) 0.0853(8) Uani 1 1 d .
H29A H 1.0817 0.7809 0.2694 0.102 Uiso 1 1 calc R
H29B H 1.2065 0.7948 0.2801 0.102 Uiso 1 1 calc R
C30 C 1.16968(18) 0.84969(15) 0.38740(12) 0.0565(5) Uani 1 1 d .
H30A H 1.2462 0.8819 0.4045 0.068 Uiso 1 1 calc R
H30B H 1.1531 0.8101 0.4323 0.068 Uiso 1 1 calc R
C31 C 1.10465(14) 0.93650(13) 0.37851(11) 0.0457(4) Uani 1 1 d .
C32 C 0.98249(14) 0.89696(13) 0.34733(11) 0.0465(4) Uani 1 1 d .
C33 C 0.91555(15) 0.82915(14) 0.38270(11) 0.0490(4) Uani 1 1 d .
H33 H 0.9443 0.7987 0.4303 0.059 Uiso 1 1 calc R
C34 C 0.80417(15) 0.80678(14) 0.34621(12) 0.0506(4) Uani 1 1 d .
C35 C 0.76144(15) 0.85169(15) 0.27471(12) 0.0538(5) Uani 1 1 d .
H35 H 0.6872 0.8352 0.2502 0.065 Uiso 1 1 calc R
C36 C 0.82859(15) 0.92091(15) 0.23969(12) 0.0519(4) Uani 1 1 d .
H36 H 0.7997 0.9521 0.1926 0.062 Uiso 1 1 calc R
C37 C 0.93961(14) 0.94310(13) 0.27587(11) 0.0464(4) Uani 1 1 d .
C38 C 1.02953(15) 1.01129(14) 0.25342(11) 0.0475(4) Uani 1 1 d .
C39 C 1.03091(17) 1.07618(16) 0.18964(13) 0.0571(5) Uani 1 1 d .
H39 H 0.9669 1.0807 0.1514 0.068 Uiso 1 1 calc R
C40 C 1.12952(17) 1.13407(17) 0.18413(14) 0.0605(5) Uani 1 1 d .
H40 H 1.1315 1.1773 0.1415 0.073 Uiso 1 1 calc R
C41 C 1.22492(16) 1.12835(16) 0.24120(14) 0.0563(5) Uani 1 1 d .
C42 C 1.22359(15) 1.06501(14) 0.30617(13) 0.0520(4) Uani 1 1 d .
H42 H 1.2875 1.0624 0.3454 0.062 Uiso 1 1 calc R
C43 C 1.12590(14) 1.00629(13) 0.31142(11) 0.0467(4) Uani 1 1 d .
C44 C 1.13160(17) 1.00348(16) 0.46473(12) 0.0590(5) Uani 1 1 d .
H44A H 1.1162 0.9595 0.5068 0.089 Uiso 1 1 calc GR
H44B H 1.0884 1.0558 0.4608 0.089 Uiso 1 1 calc GR
H44C H 1.2070 1.0368 0.4803 0.089 Uiso 1 1 calc GR
C45 C 1.42029(17) 1.14660(18) 0.24526(15) 0.0632(5) Uani 1 1 d .
C46 C 1.4286(2) 1.0432(2) 0.23381(18) 0.0780(7) Uani 1 1 d .
H46 H 1.3674 0.9894 0.2177 0.094 Uiso 1 1 calc R
C47 C 1.5312(2) 1.0230(2) 0.2472(2) 0.0934(9) Uani 1 1 d .
H47 H 1.5391 0.9542 0.2391 0.112 Uiso 1 1 calc R
C48 C 1.6234(2) 1.1025(3) 0.2726(2) 0.0983(9) Uani 1 1 d .
H48 H 1.6916 1.0860 0.2836 0.118 Uiso 1 1 calc R
C49 C 1.6145(2) 1.2052(3) 0.28138(19) 0.0866(8) Uani 1 1 d .
H49 H 1.6763 1.2584 0.2972 0.104 Uiso 1 1 calc R
C50 C 1.51163(18) 1.22892(19) 0.26628(15) 0.0657(6) Uani 1 1 d .
C51 C 1.47251(18) 1.32474(19) 0.26989(14) 0.0651(6) Uani 1 1 d .
C52 C 1.5234(2) 1.4298(2) 0.28856(16) 0.0787(7) Uani 1 1 d .
H52 H 1.5984 1.4499 0.2995 0.094 Uiso 1 1 calc R
C53 C 1.4612(3) 1.5034(2) 0.29051(18) 0.0893(8) Uani 1 1 d .
H53 H 1.4948 1.5737 0.3045 0.107 Uiso 1 1 calc R
C54 C 1.3492(3) 1.4749(2) 0.27205(18) 0.0862(8) Uani 1 1 d .
H54 H 1.3090 1.5266 0.2729 0.103 Uiso 1 1 calc R
C55 C 1.2959(2) 1.37122(19) 0.25247(17) 0.0745(6) Uani 1 1 d .
H55 H 1.2208 1.3521 0.2402 0.089 Uiso 1 1 calc R
C56 C 1.35923(18) 1.29709(17) 0.25193(14) 0.0612(5) Uani 1 1 d .
C57 C 0.65348(17) 0.76788(19) 0.41839(13) 0.0664(6) Uani 1 1 d .
C58 C 0.60819(19) 0.8551(2) 0.40881(17) 0.0794(7) Uani 1 1 d .
H58 H 0.6304 0.9057 0.3758 0.095 Uiso 1 1 calc R
C59 C 0.5283(2) 0.8643(3) 0.4503(2) 0.1095(12) Uani 1 1 d .
H59 H 0.4955 0.9217 0.4438 0.131 Uiso 1 1 calc R
C60 C 0.4958(3) 0.7907(4) 0.5011(3) 0.1358(18) Uani 1 1 d .
H60 H 0.4426 0.7996 0.5287 0.163 Uiso 1 1 calc R
C61 C 0.5417(3) 0.7051(4) 0.5106(2) 0.1158(14) Uani 1 1 d .
H61 H 0.5201 0.6558 0.5448 0.139 Uiso 1 1 calc R
C62 C 0.6214(2) 0.6918(2) 0.46883(15) 0.0824(8) Uani 1 1 d .
C63 C 0.6848(2) 0.6131(2) 0.46477(15) 0.0823(8) Uani 1 1 d .
C64 C 0.6873(3) 0.5180(3) 0.4983(2) 0.1157(13) Uani 1 1 d .
H64 H 0.6424 0.4955 0.5330 0.139 Uiso 1 1 calc R
C65 C 0.7565(4) 0.4580(3) 0.4797(3) 0.1303(16) Uani 1 1 d .
H65 H 0.7578 0.3943 0.5014 0.156 Uiso 1 1 calc R
C66 C 0.8247(3) 0.4915(2) 0.4285(2) 0.1072(11) Uani 1 1 d .
H66 H 0.8714 0.4497 0.4171 0.129 Uiso 1 1 calc R
C67 C 0.8250(2) 0.58482(19) 0.39436(18) 0.0801(7) Uani 1 1 d .
H67 H 0.8708 0.6068 0.3602 0.096 Uiso 1 1 calc R
C68 C 0.75417(19) 0.64468(18) 0.41313(14) 0.0669(6) Uani 1 1 d .
N3 N 0.9014(3) 0.2275(4) 0.4089(3) 0.1648(17) Uani 1 1 d .
C69 C 0.9787(3) 0.2531(3) 0.3908(2) 0.0975(9) Uani 1 1 d .
C70 C 1.0776(3) 0.2863(3) 0.3683(2) 0.1019(9) Uani 1 1 d .
H70A H 1.0687 0.2624 0.3099 0.153 Uiso 1 1 calc GR
H70B H 1.1333 0.2576 0.4029 0.153 Uiso 1 1 calc GR
H70C H 1.0977 0.3613 0.3768 0.153 Uiso 1 1 calc GR

loop_
_atom_site_aniso_label
_atom_site_aniso_U_11
_atom_site_aniso_U_22
_atom_site_aniso_U_33
_atom_site_aniso_U_23
_atom_site_aniso_U_13
_atom_site_aniso_U_12
O1 0.174(2) 0.0533(10) 0.0717(11) -0.0220(8) 0.0337(12) -0.0236(11)
O2 0.1459(19) 0.0964(14) 0.0947(14) -0.0277(11) 0.0589(14) 0.0045(13)
O3 0.0492(7) 0.0458(7) 0.0642(8) -0.0034(6) 0.0140(6) -0.0037(6)
N1 0.0519(10) 0.0559(10) 0.0850(12) 0.0149(9) 0.0276(9) 0.0053(8)
N2 0.0571(10) 0.0581(10) 0.0633(10) 0.0031(8) 0.0242(8) -0.0035(8)
C1 0.0990(18) 0.0475(12) 0.0586(12) -0.0027(10) 0.0166(12) 0.0161(11)
C2 0.0610(11) 0.0422(10) 0.0528(10) -0.0015(8) 0.0061(9) 0.0114(8)
C3 0.0585(11) 0.0379(9) 0.0593(11) -0.0015(8) 0.0047(9) 0.0018(8)
C4 0.0465(10) 0.0397(9) 0.0555(10) 0.0018(8) 0.0046(8) 0.0056(7)
C5 0.0520(11) 0.0471(11) 0.0693(12) 0.0006(9) 0.0116(10) -0.0026(8)
C6 0.0516(11) 0.0592(12) 0.0668(12) 0.0035(10) 0.0159(10) 0.0086(9)
C7 0.0596(12) 0.0578(12) 0.0629(12) -0.0082(9) 0.0157(10) 0.0102(9)
C8 0.0527(11) 0.0447(10) 0.0616(11) -0.0061(9) 0.0093(9) 0.0026(8)
C9 0.0448(10) 0.0390(9) 0.0529(10) 0.0017(8) 0.0055(8) 0.0060(7)
C10 0.0432(9) 0.0393(9) 0.0538(10) 0.0028(8) 0.0044(8) 0.0048(7)
C11 0.0469(10) 0.0510(11) 0.0662(12) 0.0098(9) 0.0150(9) 0.0009(8)
C12 0.0657(13) 0.0630(13) 0.0688(13) 0.0093(10) 0.0258(11) 0.0059(10)
C13 0.0686(13) 0.0618(12) 0.0579(11) 0.0017(10) 0.0189(10) 0.0113(10)
C14 0.0512(10) 0.0464(10) 0.0530(10) 0.0035(8) 0.0071(8) 0.0116(8)
C15 0.0519(11) 0.0512(11) 0.0598(11) 0.0136(9) 0.0056(9) 0.0006(9)
C16 0.0701(14) 0.0569(12) 0.0656(12) 0.0064(10) 0.0206(11) -0.0016(10)
C17 0.0938(18) 0.0539(13) 0.0827(16) 0.0032(11) 0.0291(14) 0.0033(12)
C18 0.0816(16) 0.0530(13) 0.0858(16) 0.0110(12) 0.0140(13) -0.0088(12)
C19 0.0566(13) 0.0628(14) 0.0905(16) 0.0204(12) 0.0108(12) -0.0073(10)
C20 0.0531(12) 0.0580(12) 0.0871(15) 0.0186(11) 0.0135(11) 0.0034(9)
C21 0.0533(12) 0.0476(11) 0.0844(15) 0.0190(10) 0.0161(11) -0.0040(9)
C22 0.0731(16) 0.0895(19) 0.0832(17) 0.0297(14) 0.0148(14) 0.0086(14)
C23 0.089(2) 0.131(3) 0.104(2) 0.061(2) 0.0135(18) 0.009(2)
C24 0.0662(18) 0.103(2) 0.159(3) 0.074(2) 0.018(2) 0.0094(16)
C25 0.0623(16) 0.0668(16) 0.162(3) 0.0415(19) 0.0286(19) 0.0055(12)
C26 0.0591(13) 0.0523(12) 0.114(2) 0.0202(13) 0.0221(14) 0.0047(10)
C27 0.0721(16) 0.0919(19) 0.0910(18) -0.0022(14) 0.0353(14) 0.0010(13)
C28 0.395(8) 0.0534(16) 0.0745(19) -0.0255(14) 0.080(3) -0.038(3)
C29 0.142(2) 0.0579(14) 0.0645(13) -0.0023(11) 0.0367(15) 0.0324(15)
C30 0.0677(13) 0.0489(10) 0.0527(10) 0.0020(8) 0.0150(9) 0.0134(9)
C31 0.0479(10) 0.0400(9) 0.0441(9) -0.0047(7) 0.0102(8) 0.0018(7)
C32 0.0496(10) 0.0401(9) 0.0455(9) -0.0067(7) 0.0134(8) 0.0011(7)
C33 0.0542(11) 0.0441(9) 0.0448(9) -0.0026(7) 0.0129(8) 0.0029(8)
C34 0.0512(10) 0.0446(10) 0.0529(10) -0.0049(8) 0.0189(8) -0.0010(8)
C35 0.0448(10) 0.0550(11) 0.0575(11) -0.0043(9) 0.0139(8) 0.0023(8)
C36 0.0495(10) 0.0525(10) 0.0516(10) 0.0022(8) 0.0118(8) 0.0079(8)
C37 0.0476(10) 0.0418(9) 0.0474(9) -0.0032(7) 0.0138(8) 0.0041(7)
C38 0.0477(10) 0.0429(9) 0.0504(9) -0.0006(7) 0.0144(8) 0.0055(7)
C39 0.0506(11) 0.0626(12) 0.0577(11) 0.0115(9) 0.0134(9) 0.0101(9)
C40 0.0570(12) 0.0632(13) 0.0642(12) 0.0179(10) 0.0211(10) 0.0089(10)
C41 0.0499(11) 0.0506(11) 0.0700(12) 0.0093(9) 0.0219(10) 0.0055(8)
C42 0.0458(10) 0.0477(10) 0.0593(10) 0.0025(8) 0.0118(8) 0.0049(8)
C43 0.0481(10) 0.0393(9) 0.0504(9) -0.0029(7) 0.0144(8) 0.0039(7)
C44 0.0629(12) 0.0526(11) 0.0524(10) -0.0124(9) 0.0125(9) -0.0017(9)
C45 0.0557(12) 0.0678(13) 0.0729(13) 0.0163(11) 0.0296(11) 0.0098(10)
C46 0.0708(15) 0.0730(15) 0.0990(18) 0.0130(13) 0.0375(14) 0.0152(12)
C47 0.0892(19) 0.0908(19) 0.123(2) 0.0235(17) 0.0564(19) 0.0338(16)
C48 0.0736(18) 0.118(3) 0.126(3) 0.034(2) 0.0490(18) 0.0385(17)
C49 0.0575(14) 0.112(2) 0.0967(19) 0.0236(16) 0.0353(14) 0.0082(14)
C50 0.0556(12) 0.0781(15) 0.0683(13) 0.0188(11) 0.0275(10) 0.0071(10)
C51 0.0601(13) 0.0717(14) 0.0593(11) 0.0156(10) 0.0190(10) -0.0046(10)
C52 0.0741(16) 0.0759(16) 0.0731(14) 0.0174(13) 0.0113(12) -0.0105(13)
C53 0.106(2) 0.0628(15) 0.0809(16) 0.0147(13) 0.0074(15) -0.0104(15)
C54 0.103(2) 0.0607(15) 0.0940(18) 0.0176(13) 0.0220(16) 0.0157(14)
C55 0.0720(15) 0.0633(14) 0.0890(16) 0.0204(12) 0.0221(13) 0.0103(11)
C56 0.0622(13) 0.0575(12) 0.0647(12) 0.0177(10) 0.0222(10) 0.0026(10)
C57 0.0518(12) 0.0799(15) 0.0570(11) -0.0111(11) 0.0185(10) -0.0117(10)
C58 0.0615(14) 0.0927(18) 0.0784(15) -0.0178(14) 0.0229(12) 0.0053(12)
C59 0.0727(18) 0.146(3) 0.105(2) -0.034(2) 0.0350(17) 0.0136(18)
C60 0.086(2) 0.206(5) 0.109(3) -0.037(3) 0.058(2) -0.010(3)
C61 0.088(2) 0.163(4) 0.0789(18) -0.011(2) 0.0439(17) -0.037(2)
C62 0.0677(15) 0.105(2) 0.0570(12) -0.0051(13) 0.0223(11) -0.0272(14)
C63 0.0779(17) 0.0882(18) 0.0595(12) 0.0125(12) 0.0100(12) -0.0279(14)
C64 0.122(3) 0.112(3) 0.0792(19) 0.035(2) 0.0044(19) -0.041(2)
C65 0.145(4) 0.090(3) 0.118(3) 0.050(2) -0.015(3) -0.020(2)
C66 0.108(2) 0.0694(18) 0.122(3) 0.0238(18) -0.007(2) 0.0036(17)
C67 0.0817(17) 0.0588(14) 0.0899(17) 0.0111(12) 0.0122(14) 0.0017(12)
C68 0.0640(13) 0.0610(13) 0.0614(12) 0.0055(10) 0.0084(10) -0.0120(10)
N3 0.123(3) 0.208(4) 0.186(4) 0.109(3) 0.056(3) 0.041(3)
C69 0.098(2) 0.108(2) 0.0889(19) 0.0354(17) 0.0176(17) 0.0280(19)
C70 0.096(2) 0.103(2) 0.094(2) -0.0024(17) 0.0115(17) 0.0095(18)

loop_
_atom_type_symbol
_atom_type_description
_atom_type_scat_dispersion_real
_atom_type_scat_dispersion_imag
_atom_type_scat_source
C C 0.0181 0.0091 'International Tables Vol C Tables 4.2.6.8 and 6.1.1.4'
H H 0.0000 0.0000 'International Tables Vol C Tables 4.2.6.8 and 6.1.1.4'
N N 0.0311 0.0180 'International Tables Vol C Tables 4.2.6.8 and 6.1.1.4'
O O 0.0492 0.0322 'International Tables Vol C Tables 4.2.6.8 and 6.1.1.4'

loop_
_geom_angle_atom_site_label_1
_geom_angle_atom_site_label_2
_geom_angle_atom_site_label_3
_geom_angle
C1 O1 C28 116.7(3)
C10 O3 C11 117.61(14)
C45 N1 C41 123.32(18)
C45 N1 C56 107.78(17)
C56 N1 C41 125.13(17)
C57 N2 C34 125.04(18)
C68 N2 C34 124.76(18)
C68 N2 C57 108.18(18)
O1 C1 C2 111.9(2)
O2 C1 O1 122.2(2)
O2 C1 C2 125.9(2)
C3 C2 C1 119.01(19)
C3 C2 C14 120.29(17)
C14 C2 C1 120.70(19)
C2 C3 H3 119.0
C2 C3 C4 121.93(17)
C4 C3 H3 119.0
C3 C4 C9 119.03(17)
C5 C4 C3 122.10(17)
C5 C4 C9 118.87(17)
C4 C5 H5 118.9
C6 C5 C4 122.24(18)
C6 C5 H5 118.9
C5 C6 C7 118.02(19)
C5 C6 C27 122.0(2)
C7 C6 C27 120.0(2)
C6 C7 H7 119.0
C8 C7 C6 121.93(18)
C8 C7 H7 119.0
C7 C8 H8 119.8
C7 C8 C9 120.46(18)
C9 C8 H8 119.8
C8 C9 C4 118.47(17)
C8 C9 C10 123.68(16)
C10 C9 C4 117.84(16)
O3 C10 C9 114.87(15)
O3 C10 C14 121.60(17)
C14 C10 C9 123.30(17)
O3 C11 C12 108.95(16)
O3 C11 C15 105.84(16)
O3 C11 C21 108.95(16)
C12 C11 C15 111.39(17)
C12 C11 C21 112.08(18)
C21 C11 C15 109.42(17)
C11 C12 H12 119.6
C13 C12 C11 120.75(19)
C13 C12 H12 119.6
C12 C13 H13 119.8
C12 C13 C14 120.36(19)
C14 C13 H13 119.8
C2 C14 C13 125.82(17)
C10 C14 C2 117.57(17)
C10 C14 C13 116.34(17)
C16 C15 C11 122.43(18)
C16 C15 C20 118.9(2)
C20 C15 C11 118.71(19)
C15 C16 H16 120.0
C15 C16 C17 120.0(2)
C17 C16 H16 120.0
C16 C17 H17 119.7
C18 C17 C16 120.7(2)
C18 C17 H17 119.7
C17 C18 H18 120.0
C19 C18 C17 119.9(2)
C19 C18 H18 120.0
C18 C19 H19 120.0
C18 C19 C20 120.0(2)
C20 C19 H19 120.0
C15 C20 H20 119.7
C19 C20 C15 120.6(2)
C19 C20 H20 119.7
C22 C21 C11 119.6(2)
C26 C21 C11 121.8(2)
C26 C21 C22 118.6(3)
C21 C22 H22 119.9
C21 C22 C23 120.2(3)
C23 C22 H22 119.9
C22 C23 H23 120.2
C24 C23 C22 119.6(3)
C24 C23 H23 120.2
C23 C24 H24 119.8
C25 C24 C23 120.5(3)
C25 C24 H24 119.8
C24 C25 H25 119.9
C24 C25 C26 120.2(3)
C26 C25 H25 119.9
C21 C26 C25 121.0(3)
C21 C26 H26 119.5
C25 C26 H26 119.5
C6 C27 H27A 109.5
C6 C27 H27B 109.5
C6 C27 H27C 109.5
H27A C27 H27B 109.5
H27A C27 H27C 109.5
H27B C27 H27C 109.5
O1 C28 H28A 108.3
O1 C28 H28B 108.3
H28A C28 H28B 107.4
C29 C28 O1 116.0(3)
C29 C28 H28A 108.3
C29 C28 H28B 108.3
C28 C29 H29A 108.2
C28 C29 H29B 108.2
C28 C29 C30 116.5(2)
H29A C29 H29B 107.3
C30 C29 H29A 108.2
C30 C29 H29B 108.2
C29 C30 H30A 108.5
C29 C30 H30B 108.5
C29 C30 C31 115.10(18)
H30A C30 H30B 107.5
C31 C30 H30A 108.5
C31 C30 H30B 108.5
C30 C31 C44 108.67(16)
C32 C31 C30 114.19(15)
C32 C31 C44 109.60(14)
C43 C31 C30 113.64(15)
C43 C31 C32 100.92(15)
C43 C31 C44 109.57(15)
C33 C32 C31 128.19(17)
C33 C32 C37 120.63(17)
C37 C32 C31 111.11(15)
C32 C33 H33 120.4
C32 C33 C34 119.11(18)
C34 C33 H33 120.4
C33 C34 N2 119.20(18)
C35 C34 N2 120.41(17)
C35 C34 C33 120.38(17)
C34 C35 H35 119.7
C36 C35 C34 120.54(18)
C36 C35 H35 119.7
C35 C36 H36 120.4
C35 C36 C37 119.13(19)
C37 C36 H36 120.4
C32 C37 C38 108.18(16)
C36 C37 C32 120.19(17)
C36 C37 C38 131.64(18)
C39 C38 C37 131.35(18)
C39 C38 C43 120.20(17)
C43 C38 C37 108.42(16)
C38 C39 H39 120.6
C40 C39 C38 118.8(2)
C40 C39 H39 120.6
C39 C40 H40 119.6
C41 C40 C39 120.9(2)
C41 C40 H40 119.6
C40 C41 N1 121.22(19)
C40 C41 C42 120.46(18)
C42 C41 N1 118.32(19)
C41 C42 H42 120.5
C43 C42 C41 118.96(19)
C43 C42 H42 120.5
C38 C43 C31 111.26(15)
C42 C43 C31 127.97(18)
C42 C43 C38 120.67(18)
C31 C44 H44A 109.5
C31 C44 H44B 109.5
C31 C44 H44C 109.5
H44A C44 H44B 109.5
H44A C44 H44C 109.5
H44B C44 H44C 109.5
N1 C45 C50 109.2(2)
C46 C45 N1 128.6(2)
C46 C45 C50 122.1(2)
C45 C46 H46 121.4
C47 C46 C45 117.3(3)
C47 C46 H46 121.4
C46 C47 H47 119.1
C46 C47 C48 121.9(3)
C48 C47 H47 119.1
C47 C48 H48 119.7
C49 C48 C47 120.5(3)
C49 C48 H48 119.7
C48 C49 H49 120.4
C48 C49 C50 119.2(3)
C50 C49 H49 120.4
C45 C50 C51 106.88(19)
C49 C50 C45 118.9(2)
C49 C50 C51 134.2(2)
C52 C51 C50 133.6(2)
C52 C51 C56 119.2(2)
C56 C51 C50 107.2(2)
C51 C52 H52 120.5
C53 C52 C51 118.9(2)
C53 C52 H52 120.5
C52 C53 H53 119.4
C52 C53 C54 121.1(3)
C54 C53 H53 119.4
C53 C54 H54 119.3
C55 C54 C53 121.4(3)
C55 C54 H54 119.3
C54 C55 H55 121.4
C54 C55 C56 117.2(2)
C56 C55 H55 121.4
C51 C56 N1 108.9(2)
C55 C56 N1 129.0(2)
C55 C56 C51 122.1(2)
N2 C57 C62 108.9(2)
C58 C57 N2 129.4(2)
C58 C57 C62 121.7(2)
C57 C58 H58 121.3
C57 C58 C59 117.4(3)
C59 C58 H58 121.3
C58 C59 H59 119.0
C60 C59 C58 122.0(4)
C60 C59 H59 119.0
C59 C60 H60 120.0
C61 C60 C59 120.1(3)
C61 C60 H60 120.0
C60 C61 H61 120.1
C60 C61 C62 119.8(3)
C62 C61 H61 120.1
C57 C62 C63 106.9(2)
C61 C62 C57 119.0(3)
C61 C62 C63 134.1(3)
C64 C63 C62 133.9(3)
C64 C63 C68 118.7(3)
C68 C63 C62 107.4(2)
C63 C64 H64 120.3
C65 C64 C63 119.4(3)
C65 C64 H64 120.3
C64 C65 H65 119.6
C64 C65 C66 120.7(4)
C66 C65 H65 119.6
C65 C66 H66 119.1
C67 C66 C65 121.8(4)
C67 C66 H66 119.1
C66 C67 H67 121.4
C66 C67 C68 117.2(3)
C68 C67 H67 121.4
N2 C68 C63 108.6(2)
C67 C68 N2 129.0(2)
C67 C68 C63 122.3(3)
N3 C69 C70 179.6(5)
C69 C70 H70A 109.5
C69 C70 H70B 109.5
C69 C70 H70C 109.5
H70A C70 H70B 109.5
H70A C70 H70C 109.5
H70B C70 H70C 109.5

loop_
_geom_bond_atom_site_label_1
_geom_bond_atom_site_label_2
_geom_bond_distance
O1 C1 1.329(3)
O1 C28 1.444(3)
O2 C1 1.194(3)
O3 C10 1.371(2)
O3 C11 1.448(2)
N1 C41 1.429(2)
N1 C45 1.397(3)
N1 C56 1.403(3)
N2 C34 1.426(2)
N2 C57 1.401(3)
N2 C68 1.398(3)
C1 C2 1.489(3)
C2 C3 1.366(3)
C2 C14 1.437(3)
C3 H3 0.9300
C3 C4 1.411(3)
C4 C5 1.408(3)
C4 C9 1.419(2)
C5 H5 0.9300
C5 C6 1.365(3)
C6 C7 1.411(3)
C6 C27 1.508(3)
C7 H7 0.9300
C7 C8 1.360(3)
C8 H8 0.9300
C8 C9 1.413(3)
C9 C10 1.415(3)
C10 C14 1.380(3)
C11 C12 1.501(3)
C11 C15 1.534(3)
C11 C21 1.531(3)
C12 H12 0.9300
C12 C13 1.329(3)
C13 H13 0.9300
C13 C14 1.454(3)
C15 C16 1.380(3)
C15 C20 1.391(3)
C16 H16 0.9300
C16 C17 1.387(3)
C17 H17 0.9300
C17 C18 1.371(3)
C18 H18 0.9300
C18 C19 1.370(4)
C19 H19 0.9300
C19 C20 1.384(3)
C20 H20 0.9300
C21 C22 1.378(4)
C21 C26 1.378(3)
C22 H22 0.9300
C22 C23 1.400(4)
C23 H23 0.9300
C23 C24 1.369(5)
C24 H24 0.9300
C24 C25 1.353(5)
C25 H25 0.9300
C25 C26 1.380(4)
C26 H26 0.9300
C27 H27A 0.9600
C27 H27B 0.9600
C27 H27C 0.9600
C28 H28A 0.9700
C28 H28B 0.9700
C28 C29 1.324(4)
C29 H29A 0.9700
C29 H29B 0.9700
C29 C30 1.527(3)
C30 H30A 0.9700
C30 H30B 0.9700
C30 C31 1.532(3)
C31 C32 1.523(2)
C31 C43 1.518(3)
C31 C44 1.542(2)
C32 C33 1.378(2)
C32 C37 1.399(3)
C33 H33 0.9300
C33 C34 1.395(3)
C34 C35 1.390(3)
C35 H35 0.9300
C35 C36 1.386(3)
C36 H36 0.9300
C36 C37 1.390(3)
C37 C38 1.468(2)
C38 C39 1.391(3)
C38 C43 1.396(3)
C39 H39 0.9300
C39 C40 1.387(3)
C40 H40 0.9300
C40 C41 1.382(3)
C41 C42 1.394(3)
C42 H42 0.9300
C42 C43 1.380(2)
C44 H44A 0.9600
C44 H44B 0.9600
C44 H44C 0.9600
C45 C46 1.383(3)
C45 C50 1.403(3)
C46 H46 0.9300
C46 C47 1.376(4)
C47 H47 0.9300
C47 C48 1.390(4)
C48 H48 0.9300
C48 C49 1.372(4)
C49 H49 0.9300
C49 C50 1.397(3)
C50 C51 1.442(3)
C51 C52 1.391(3)
C51 C56 1.401(3)
C52 H52 0.9300
C52 C53 1.371(4)
C53 H53 0.9300
C53 C54 1.387(4)
C54 H54 0.9300
C54 C55 1.382(4)
C55 H55 0.9300
C55 C56 1.385(3)
C57 C58 1.380(4)
C57 C62 1.402(3)
C58 H58 0.9300
C58 C59 1.387(3)
C59 H59 0.9300
C59 C60 1.386(6)
C60 H60 0.9300
C60 C61 1.365(6)
C61 H61 0.9300
C61 C62 1.400(4)
C62 C63 1.441(4)
C63 C64 1.397(5)
C63 C68 1.403(3)
C64 H64 0.9300
C64 C65 1.371(6)
C65 H65 0.9300
C65 C66 1.391(5)
C66 H66 0.9300
C66 C67 1.377(4)
C67 H67 0.9300
C67 C68 1.388(4)
N3 C69 1.112(4)
C69 C70 1.419(4)
C70 H70A 0.9600
C70 H70B 0.9600
C70 H70C 0.9600
